data_2213559
loop_
_publ_author_name
'Hoong-Kun Fun'
'Jia-Jun Yue'
'Jian-Hua Xu'
'Suchada Chantrapromma'

_publ_section_title
7,8,9,10-Tetrachloro-10b-(2-hydroxy-1-phenylethyl)-3,4-dihydro-2<i>H</i>-1,3-oxazino[2,3-<i>a</i>]isoindol-6(10b<i>H</i>)-one
_journal_coeditor_code SJ2273
_journal_issue 5
_journal_name_full 'Acta Crystallographica Section E'
_journal_page_first o2151
_journal_page_last o2153
_journal_paper_doi 10.1107/S1600536807015085
_journal_volume 63
_journal_year 2007
_chemical_formula_iupac 'C19 H15 Cl4 N O3'
_chemical_formula_moiety 'C19 H15 Cl4 N O3'
_chemical_formula_sum 'C19 H15 Cl4 N O3'
_chemical_formula_weight 447.12
_chemical_melting_point 473.0(10)
_chemical_name_systematic
7,8,9,10-Tetrachloro-10b-(2-hydroxy-1-phenylethyl)-3,4-dihydro-2H-1,3-oxazino[2,3-a]isoindol-6(10bH)-one
_space_group_IT_number 2
_symmetry_cell_setting triclinic
_symmetry_space_group_name_Hall '-P 1'
_symmetry_space_group_name_H-M 'P -1'
_atom_sites_solution_hydrogens geom
_atom_sites_solution_primary direct
_atom_sites_solution_secondary difmap
_audit_creation_method SHELXL-97
_cell_angle_alpha 100.189(2)
_cell_angle_beta 95.084(2)
_cell_angle_gamma 117.496(2)
_cell_formula_units_Z 2
_cell_length_a 8.3221(3)
_cell_length_b 8.7849(2)
_cell_length_c 14.9376(4)
_cell_measurement_reflns_used 5427
_cell_measurement_temperature 100.00(10)
_cell_measurement_theta_max 30.00
_cell_measurement_theta_min 1.41
_cell_volume 935.12(5)
_computing_cell_refinement APEX2
_computing_data_collection 'APEX2 (Bruker, 2005)'
_computing_data_reduction 'SAINT (Bruker, 2005)'
_computing_molecular_graphics SHELXTL
_computing_publication_material
;
SHELXTL and PLATON (Spek, 2003)
;
_computing_structure_refinement SHELXTL
_computing_structure_solution 'SHELXTL (Sheldrick, 1998)'
_diffrn_ambient_temperature 297(2)
_diffrn_detector_area_resol_mean 8.33
_diffrn_measured_fraction_theta_full 0.992
_diffrn_measured_fraction_theta_max 0.992
_diffrn_measurement_device_type
;
Bruker SMART APEX2 CCD area-detector
;
_diffrn_measurement_method \w
_diffrn_radiation_monochromator graphite
_diffrn_radiation_source 'fine-focus sealed tube'
_diffrn_radiation_type MoK\a
_diffrn_radiation_wavelength 0.71073
_diffrn_reflns_av_R_equivalents 0.0442
_diffrn_reflns_av_sigmaI/netI 0.0506
_diffrn_reflns_limit_h_max 11
_diffrn_reflns_limit_h_min -11
_diffrn_reflns_limit_k_max 12
_diffrn_reflns_limit_k_min -12
_diffrn_reflns_limit_l_max 21
_diffrn_reflns_limit_l_min -20
_diffrn_reflns_number 17582
_diffrn_reflns_theta_full 30.00
_diffrn_reflns_theta_max 30.00
_diffrn_reflns_theta_min 1.41
_diffrn_standards_number 0
_exptl_absorpt_coefficient_mu 0.654
_exptl_absorpt_correction_T_max 0.9310
_exptl_absorpt_correction_T_min 0.8515
_exptl_absorpt_correction_type multi-scan
_exptl_absorpt_process_details '(SADABS; Bruker, 2005)'
_exptl_crystal_colour Colorless
_exptl_crystal_density_diffrn 1.588
_exptl_crystal_density_method 'not measured'
_exptl_crystal_description Block
_exptl_crystal_F_000 456
_exptl_crystal_size_max 0.25
_exptl_crystal_size_mid 0.20
_exptl_crystal_size_min 0.11
_refine_diff_density_max 1.335
_refine_diff_density_min -0.459
_refine_ls_extinction_method none
_refine_ls_goodness_of_fit_ref 1.067
_refine_ls_hydrogen_treatment mixed
_refine_ls_matrix_type full
_refine_ls_number_parameters 248
_refine_ls_number_reflns 5427
_refine_ls_number_restraints 0
_refine_ls_restrained_S_all 1.067
_refine_ls_R_factor_all 0.0764
_refine_ls_R_factor_gt 0.0515
_refine_ls_shift/su_max 0.000
_refine_ls_shift/su_mean 0.000
_refine_ls_structure_factor_coef Fsqd
_refine_ls_weighting_details 'calc w=1/[\s^2^(Fo^2^)+(0.0811P)^2^+0.3933P] where P=(Fo^2^+2Fc^2^)/3'
_refine_ls_weighting_scheme calc
_refine_ls_wR_factor_gt 0.1360
_refine_ls_wR_factor_ref 0.1594
_reflns_number_gt 3846
_reflns_number_total 5427
_reflns_threshold_expression I>2\s(I)
_cod_data_source_file sj2273.cif
_cod_data_source_block I
_cod_depositor_comments
;
The following automatic conversions were performed:
'_symmetry_cell_setting' value 'Triclinic' changed to 'triclinic'
according to '/home/saulius/struct/CIF-dictionaries/cif_core.dic'
dictionary named 'cif_core.dic' version 2.4.1 from 2010-06-29.

Automatic conversion script
Id: cif_fix_enum 1527 2010-12-29 10:47:43Z saulius 

The following automatic conversions were performed:

'_chemical_melting_point' value '472-474' was changed to '473.0(10)'
- the average value was taken and precision was estimated.

Automatic conversion script
Id: cif_fix_values 1646 2011-03-28 12:23:43Z adriana 

The following automatic conversions were performed:

'_chemical_melting_point' value '472-474' was changed to '473.0(10)'
- the average value was taken and precision was
estimated.

'_symmetry_cell_setting' value 'Triclinic' changed to
'triclinic' according to
/home/saulius/struct/CIF-dictionaries/cif_core.dic dictionary named
'cif_core.dic' version 2.4.1 from 2010-06-29.

Automatic conversion script
Id: cif_fix_values 1715 2011-07-08 13:25:40Z adriana 
;
_cod_database_code 2213559
_cod_database_fobs_code 2213559

loop_
_symmetry_equiv_pos_as_xyz
'x, y, z'
'-x, -y, -z'

loop_
_atom_site_type_symbol
_atom_site_label
_atom_site_fract_x
_atom_site_fract_y
_atom_site_fract_z
_atom_site_U_iso_or_equiv
_atom_site_adp_type
_atom_site_calc_flag
_atom_site_refinement_flags
_atom_site_occupancy
Cl Cl1 0.35648(10) 0.18187(9) 0.07477(4) 0.03045(17) Uani d . 1
Cl Cl2 0.21402(10) -0.16250(10) -0.07990(4) 0.03195(17) Uani d . 1
Cl Cl3 0.19629(10) -0.50016(9) -0.03362(5) 0.03362(18) Uani d . 1
Cl Cl4 0.27527(11) -0.50780(8) 0.17335(5) 0.0375(2) Uani d . 1
O O1 0.6228(2) 0.2911(2) 0.27910(13) 0.0257(4) Uani d . 1
O O2 0.4555(3) -0.2231(2) 0.35900(13) 0.0269(4) Uani d . 1
O O3 0.2698(3) 0.4254(3) 0.40012(15) 0.0336(5) Uani d . 1
N N1 0.4965(3) 0.0512(3) 0.35060(14) 0.0215(4) Uani d . 1
C C1 0.4411(3) -0.1236(3) 0.31553(17) 0.0219(5) Uani d . 1
C C2 0.3667(3) -0.1630(3) 0.21445(17) 0.0208(5) Uani d . 1
C C3 0.3024(3) -0.3172(3) 0.14597(18) 0.0218(5) Uani d . 1
C C4 0.2623(3) -0.3144(3) 0.05455(17) 0.0236(5) Uani d . 1
C C5 0.2744(3) -0.1613(3) 0.03292(16) 0.0226(5) Uani d . 1
C C6 0.3365(4) -0.0066(3) 0.10301(17) 0.0231(5) Uani d . 1
C C7 0.3856(3) -0.0081(3) 0.19366(17) 0.0193(4) Uani d . 1
C C8 0.4600(3) 0.1389(3) 0.28327(17) 0.0208(5) Uani d . 1
C C9 0.7889(4) 0.2851(4) 0.30798(18) 0.0283(6) Uani d . 1
H H9A 0.8942 0.3837 0.2953 0.034 Uiso calc R 1
H H9B 0.7803 0.1760 0.2739 0.034 Uiso calc R 1
C C10 0.8139(4) 0.2952(5) 0.4102(2) 0.0426(8) Uani d . 1
H H10A 0.8417 0.4120 0.4443 0.051 Uiso calc R 1
H H10B 0.9176 0.2777 0.4287 0.051 Uiso calc R 1
C C11 0.6409(4) 0.1558(3) 0.43456(17) 0.0263(5) Uani d . 1
H H11A 0.6707 0.0781 0.4625 0.032 Uiso calc R 1
H H11B 0.5958 0.2133 0.4792 0.032 Uiso calc R 1
C C12 0.3154(3) 0.1993(3) 0.30467(16) 0.0187(4) Uani d . 1
H H12A 0.2997 0.2528 0.2546 0.022 Uiso calc R 1
C C13 0.1288(3) 0.0411(3) 0.29911(18) 0.0228(5) Uani d . 1
C C14 0.0887(4) -0.0444(4) 0.3708(2) 0.0322(6) Uani d . 1
H H14A 0.1756 0.0005 0.4255 0.039 Uiso calc R 1
C C15 -0.0793(4) -0.1959(4) 0.3616(3) 0.0428(8) Uani d . 1
H H15A -0.1039 -0.2520 0.4099 0.051 Uiso calc R 1
C C16 -0.2107(4) -0.2640(4) 0.2803(3) 0.0411(7) Uani d . 1
H H16A -0.3214 -0.3679 0.2731 0.049 Uiso calc R 1
C C17 -0.1755(4) -0.1767(4) 0.2110(2) 0.0357(7) Uani d . 1
H H17A -0.2646 -0.2192 0.1574 0.043 Uiso calc R 1
C C18 -0.0074(4) -0.0248(3) 0.22031(19) 0.0266(5) Uani d . 1
H H18A 0.0141 0.0336 0.1728 0.032 Uiso calc R 1
C C19 0.3823(4) 0.3440(3) 0.39507(19) 0.0280(5) Uani d . 1
H H19A 0.3793 0.2924 0.4476 0.034 Uiso calc R 1
H H19B 0.5090 0.4327 0.3982 0.034 Uiso calc R 1
H H1O3 0.318(7) 0.516(7) 0.375(3) 0.087(16) Uiso d . 1

loop_
_atom_site_aniso_label
_atom_site_aniso_U_11
_atom_site_aniso_U_22
_atom_site_aniso_U_33
_atom_site_aniso_U_12
_atom_site_aniso_U_13
_atom_site_aniso_U_23
Cl1 0.0504(4) 0.0291(3) 0.0246(3) 0.0271(3) 0.0125(3) 0.0115(3)
Cl2 0.0425(4) 0.0406(4) 0.0173(3) 0.0256(3) 0.0039(3) 0.0034(3)
Cl3 0.0392(4) 0.0258(3) 0.0292(3) 0.0162(3) 0.0020(3) -0.0075(3)
Cl4 0.0572(5) 0.0170(3) 0.0370(4) 0.0206(3) -0.0030(3) 0.0018(3)
O1 0.0253(9) 0.0148(8) 0.0327(10) 0.0063(7) 0.0071(8) 0.0046(7)
O2 0.0357(10) 0.0225(9) 0.0271(9) 0.0173(8) 0.0056(8) 0.0084(7)
O3 0.0407(12) 0.0231(10) 0.0375(11) 0.0175(9) 0.0119(9) 0.0010(8)
N1 0.0245(10) 0.0176(9) 0.0202(10) 0.0097(8) -0.0004(8) 0.0034(8)
C1 0.0224(12) 0.0206(11) 0.0227(12) 0.0114(9) 0.0033(9) 0.0038(9)
C2 0.0241(12) 0.0156(10) 0.0222(12) 0.0100(9) 0.0035(9) 0.0032(9)
C3 0.0227(12) 0.0143(10) 0.0274(12) 0.0097(9) 0.0017(10) 0.0022(9)
C4 0.0262(12) 0.0200(11) 0.0228(12) 0.0132(10) 0.0019(10) -0.0030(9)
C5 0.0264(12) 0.0253(12) 0.0166(11) 0.0146(10) 0.0027(9) 0.0009(9)
C6 0.0299(13) 0.0224(12) 0.0231(12) 0.0166(10) 0.0088(10) 0.0070(9)
C7 0.0201(11) 0.0167(10) 0.0213(11) 0.0097(9) 0.0034(9) 0.0034(9)
C8 0.0238(12) 0.0136(10) 0.0212(11) 0.0069(9) 0.0025(9) 0.0028(9)
C9 0.0254(13) 0.0278(13) 0.0253(13) 0.0092(11) 0.0059(10) 0.0021(10)
C10 0.0315(15) 0.0476(19) 0.0241(14) 0.0025(14) -0.0013(12) 0.0030(13)
C11 0.0318(14) 0.0247(13) 0.0174(11) 0.0117(11) -0.0007(10) 0.0018(9)
C12 0.0263(12) 0.0153(10) 0.0164(10) 0.0119(9) 0.0044(9) 0.0032(8)
C13 0.0264(13) 0.0190(11) 0.0254(12) 0.0137(10) 0.0042(10) 0.0041(9)
C14 0.0310(14) 0.0324(14) 0.0348(15) 0.0149(12) 0.0048(12) 0.0147(12)
C15 0.0404(17) 0.0386(17) 0.059(2) 0.0202(14) 0.0208(16) 0.0277(16)
C16 0.0270(15) 0.0285(15) 0.065(2) 0.0114(12) 0.0113(15) 0.0084(14)
C17 0.0266(14) 0.0310(15) 0.0444(17) 0.0160(12) 0.0013(12) -0.0061(13)
C18 0.0284(13) 0.0257(13) 0.0276(13) 0.0176(11) 0.0010(11) 0.0007(10)
C19 0.0351(14) 0.0230(12) 0.0266(13) 0.0169(11) 0.0049(11) 0.0000(10)

loop_
_atom_type_symbol
_atom_type_description
_atom_type_scat_dispersion_real
_atom_type_scat_dispersion_imag
_atom_type_scat_source
C C 0.0033 0.0016 'International Tables Vol C Tables 4.2.6.8 and 6.1.1.4'
H H 0.0000 0.0000 'International Tables Vol C Tables 4.2.6.8 and 6.1.1.4'
N N 0.0061 0.0033 'International Tables Vol C Tables 4.2.6.8 and 6.1.1.4'
O O 0.0106 0.0060 'International Tables Vol C Tables 4.2.6.8 and 6.1.1.4'
Cl Cl 0.1484 0.1585 'International Tables Vol C Tables 4.2.6.8 and 6.1.1.4'

loop_
_geom_angle_atom_site_label_1
_geom_angle_atom_site_label_2
_geom_angle_atom_site_label_3
_geom_angle
C8 O1 C9 113.45(19)
C19 O3 H1O3 108(3)
C1 N1 C8 114.4(2)
C1 N1 C11 121.2(2)
C8 N1 C11 120.26(19)
O2 C1 N1 125.8(2)
O2 C1 C2 128.1(2)
N1 C1 C2 106.0(2)
C3 C2 C7 121.5(2)
C3 C2 C1 129.7(2)
C7 C2 C1 108.6(2)
C2 C3 C4 118.8(2)
C2 C3 Cl4 120.74(19)
C4 C3 Cl4 120.45(19)
C3 C4 C5 120.2(2)
C3 C4 Cl3 120.22(19)
C5 C4 Cl3 119.53(19)
C4 C5 C6 120.4(2)
C4 C5 Cl2 119.89(18)
C6 C5 Cl2 119.73(19)
C7 C6 C5 118.8(2)
C7 C6 Cl1 121.41(19)
C5 C6 Cl1 119.73(19)
C6 C7 C2 120.1(2)
C6 C7 C8 130.6(2)
C2 C7 C8 109.3(2)
O1 C8 N1 111.35(19)
O1 C8 C7 112.60(19)
N1 C8 C7 101.33(18)
O1 C8 C12 107.01(18)
N1 C8 C12 113.50(19)
C7 C8 C12 111.14(19)
O1 C9 C10 108.9(2)
O1 C9 H9A 109.9
C10 C9 H9A 109.9
O1 C9 H9B 109.9
C10 C9 H9B 109.9
H9A C9 H9B 108.3
C9 C10 C11 111.4(2)
C9 C10 H10A 109.3
C11 C10 H10A 109.3
C9 C10 H10B 109.3
C11 C10 H10B 109.3
H10A C10 H10B 108.0
N1 C11 C10 110.2(2)
N1 C11 H11A 109.6
C10 C11 H11A 109.6
N1 C11 H11B 109.6
C10 C11 H11B 109.6
H11A C11 H11B 108.1
C13 C12 C19 113.7(2)
C13 C12 C8 110.68(18)
C19 C12 C8 113.0(2)
C13 C12 H12A 106.3
C19 C12 H12A 106.3
C8 C12 H12A 106.3
C18 C13 C14 117.9(2)
C18 C13 C12 120.1(2)
C14 C13 C12 122.0(2)
C15 C14 C13 120.8(3)
C15 C14 H14A 119.6
C13 C14 H14A 119.6
C14 C15 C16 120.2(3)
C14 C15 H15A 119.9
C16 C15 H15A 119.9
C17 C16 C15 119.3(3)
C17 C16 H16A 120.3
C15 C16 H16A 120.3
C16 C17 C18 120.4(3)
C16 C17 H17A 119.8
C18 C17 H17A 119.8
C13 C18 C17 121.2(3)
C13 C18 H18A 119.4
C17 C18 H18A 119.4
O3 C19 C12 110.9(2)
O3 C19 H19A 109.5
C12 C19 H19A 109.5
O3 C19 H19B 109.5
C12 C19 H19B 109.5
H19A C19 H19B 108.0

loop_
_geom_bond_atom_site_label_1
_geom_bond_atom_site_label_2
_geom_bond_distance
Cl1 C6 1.718(2)
Cl2 C5 1.712(2)
Cl3 C4 1.727(2)
Cl4 C3 1.712(2)
O1 C8 1.414(3)
O1 C9 1.438(3)
O2 C1 1.219(3)
O3 C19 1.416(3)
O3 H1O3 0.88(5)
N1 C1 1.365(3)
N1 C8 1.461(3)
N1 C11 1.472(3)
C1 C2 1.495(3)
C2 C3 1.382(3)
C2 C7 1.390(3)
C3 C4 1.384(4)
C4 C5 1.399(3)
C5 C6 1.401(3)
C6 C7 1.383(3)
C7 C8 1.532(3)
C8 C12 1.559(3)
C9 C10 1.503(4)
C9 H9A 0.9700
C9 H9B 0.9700
C10 C11 1.526(4)
C10 H10A 0.9700
C10 H10B 0.9700
C11 H11A 0.9700
C11 H11B 0.9700
C12 C13 1.515(3)
C12 C19 1.535(3)
C12 H12A 0.9800
C13 C18 1.386(4)
C13 C14 1.393(4)
C14 C15 1.388(4)
C14 H14A 0.9300
C15 C16 1.389(5)
C15 H15A 0.9300
C16 C17 1.369(5)
C16 H16A 0.9300
C17 C18 1.390(4)
C17 H17A 0.9300
C18 H18A 0.9300
C19 H19A 0.9700
C19 H19B 0.9700

loop_
_geom_hbond_atom_site_label_D
_geom_hbond_atom_site_label_H
_geom_hbond_atom_site_label_A
_geom_hbond_site_symmetry_A
_geom_hbond_distance_DH
_geom_hbond_distance_HA
_geom_hbond_distance_DA
_geom_hbond_angle_DHA
_geom_hbond_publ_flag
O3 H1O3 O2 1_565 0.88(5) 2.11(6) 2.955(3) 162(4) y
C11 H11A O2 1_555 0.97 2.5071 2.890(3) 103 y
C11 H11B O2 2_656 0.97 2.4848 3.276(3) 139 y
C12 H12A Cl1 1_555 0.98 2.7807 3.465(2) 127 y
C12 H12A Cl4 1_565 0.98 2.6817 3.612(3) 158 y
C19 H19B O1 1_555 0.97 2.4926 2.900(4) 105 y

loop_
_geom_torsion_atom_site_label_1
_geom_torsion_atom_site_label_2
_geom_torsion_atom_site_label_3
_geom_torsion_atom_site_label_4
_geom_torsion
C8 N1 C1 O2 -179.1(2)
C11 N1 C1 O2 23.6(4)
C8 N1 C1 C2 2.6(3)
C11 N1 C1 C2 -154.7(2)
O2 C1 C2 C3 -2.2(4)
N1 C1 C2 C3 176.0(2)
O2 C1 C2 C7 -176.8(2)
N1 C1 C2 C7 1.5(3)
C7 C2 C3 C4 2.3(4)
C1 C2 C3 C4 -171.7(2)
C7 C2 C3 Cl4 -178.55(19)
C1 C2 C3 Cl4 7.5(4)
C2 C3 C4 C5 -4.5(4)
Cl4 C3 C4 C5 176.28(19)
C2 C3 C4 Cl3 175.71(19)
Cl4 C3 C4 Cl3 -3.5(3)
C3 C4 C5 C6 3.5(4)
Cl3 C4 C5 C6 -176.80(19)
C3 C4 C5 Cl2 -176.89(19)
Cl3 C4 C5 Cl2 2.9(3)
C4 C5 C6 C7 0.0(4)
Cl2 C5 C6 C7 -179.64(19)
C4 C5 C6 Cl1 178.2(2)
Cl2 C5 C6 Cl1 -1.4(3)
C5 C6 C7 C2 -2.3(4)
Cl1 C6 C7 C2 179.54(19)
C5 C6 C7 C8 178.9(2)
Cl1 C6 C7 C8 0.8(4)
C3 C2 C7 C6 1.2(4)
C1 C2 C7 C6 176.3(2)
C3 C2 C7 C8 -179.8(2)
C1 C2 C7 C8 -4.7(3)
C9 O1 C8 N1 24.7(3)
C9 O1 C8 C7 -88.3(2)
C9 O1 C8 C12 149.27(19)
C1 N1 C8 O1 -125.1(2)
C11 N1 C8 O1 32.4(3)
C1 N1 C8 C7 -5.2(3)
C11 N1 C8 C7 152.4(2)
C1 N1 C8 C12 114.1(2)
C11 N1 C8 C12 -88.4(3)
C6 C7 C8 O1 -56.2(3)
C2 C7 C8 O1 124.9(2)
C6 C7 C8 N1 -175.3(2)
C2 C7 C8 N1 5.9(2)
C6 C7 C8 C12 63.8(3)
C2 C7 C8 C12 -115.0(2)
C8 O1 C9 C10 -67.8(3)
O1 C9 C10 C11 52.5(3)
C1 N1 C11 C10 112.3(3)
C8 N1 C11 C10 -43.7(3)
C9 C10 C11 N1 -0.6(4)
O1 C8 C12 C13 173.24(19)
N1 C8 C12 C13 -63.5(3)
C7 C8 C12 C13 49.9(2)
O1 C8 C12 C19 -57.9(2)
N1 C8 C12 C19 65.4(3)
C7 C8 C12 C19 178.79(19)
C19 C12 C13 C18 131.5(2)
C8 C12 C13 C18 -100.0(3)
C19 C12 C13 C14 -49.6(3)
C8 C12 C13 C14 78.9(3)
C18 C13 C14 C15 3.0(4)
C12 C13 C14 C15 -175.9(3)
C13 C14 C15 C16 -0.3(5)
C14 C15 C16 C17 -2.4(5)
C15 C16 C17 C18 2.3(4)
C14 C13 C18 C17 -3.1(4)
C12 C13 C18 C17 175.8(2)
C16 C17 C18 C13 0.5(4)
C13 C12 C19 O3 -67.4(3)
C8 C12 C19 O3 165.3(2)
